data_4021853
loop_
_publ_author_name
'Ruchi Shukla'
'Daniel M. Brody'
'Sergey V. Lindeman'
'Rajendra Rathore'

_publ_section_title
;
 A Practical Synthesis of Bridged Diarylacetylenes
;
_journal_name_full 'Journal of Organic Chemistry'
_journal_page_first 6124
_journal_page_last 6129
_journal_paper_doi 10.1021/jo060817w
_journal_volume 71
_journal_year 2006
_chemical_formula_sum 'C26 H34 O4'
_chemical_formula_weight 410.53
_chemical_name_systematic
; 
 ? 
;
_space_group_IT_number 14
_symmetry_cell_setting monoclinic
_symmetry_space_group_name_Hall '-P 2yn'
_symmetry_space_group_name_H-M 'P 1 21/n 1'
_atom_sites_solution_hydrogens geom
_atom_sites_solution_primary direct
_atom_sites_solution_secondary difmap
_audit_creation_method SHELXL-97
_cell_angle_alpha 90.00
_cell_angle_beta 90.694(3)
_cell_angle_gamma 90.00
_cell_formula_units_Z 4
_cell_length_a 13.635(3)
_cell_length_b 7.9222(14)
_cell_length_c 20.448(4)
_cell_measurement_reflns_used 6912
_cell_measurement_temperature 100(2)
_cell_measurement_theta_max 30
_cell_measurement_theta_min 3
_cell_volume 2208.7(7)
_computing_cell_refinement 'SAINT v7.23A (Bruker, 2005)'
_computing_data_collection 'APEX2 v2.0-2 (Bruker, 2005)'
_computing_data_reduction 'SADABS-2004/1 (Bruker, 2005)'
_computing_molecular_graphics 'XP v5.1 (Bruker, 1998)'
_computing_publication_material 'XCIF v6.12 (Bruker, 2001)'
_computing_structure_refinement 'SHELXL-97 v.97-2 (Sheldrick, 1993-1997)'
_computing_structure_solution 'XS/SHELXTL v6.12 (Bruker, 2001)'
_diffrn_ambient_temperature 100(2)
_diffrn_measured_fraction_theta_full 0.950
_diffrn_measured_fraction_theta_max 0.950
_diffrn_measurement_device_type 'Bruker APEX2 CCD detector'
_diffrn_measurement_method '\w scans'
_diffrn_radiation_monochromator graphite
_diffrn_radiation_source 'fine-focus sealed tube'
_diffrn_radiation_type MoK\a
_diffrn_radiation_wavelength 0.71073
_diffrn_reflns_av_R_equivalents 0.0425
_diffrn_reflns_av_sigmaI/netI 0.0353
_diffrn_reflns_limit_h_max 20
_diffrn_reflns_limit_h_min -20
_diffrn_reflns_limit_k_max 11
_diffrn_reflns_limit_k_min 0
_diffrn_reflns_limit_l_max 30
_diffrn_reflns_limit_l_min 0
_diffrn_reflns_number 36328
_diffrn_reflns_theta_full 32.00
_diffrn_reflns_theta_max 32.00
_diffrn_reflns_theta_min 1.79
_exptl_absorpt_coefficient_mu 0.082
_exptl_absorpt_correction_T_max 0.9895
_exptl_absorpt_correction_T_min 0.9650
_exptl_absorpt_correction_type multi-scan
_exptl_crystal_colour colorless
_exptl_crystal_density_diffrn 1.235
_exptl_crystal_density_method 'not measured'
_exptl_crystal_description prism
_exptl_crystal_F_000 888
_exptl_crystal_size_max 0.44
_exptl_crystal_size_mid 0.18
_exptl_crystal_size_min 0.13
_refine_diff_density_max 0.463
_refine_diff_density_min -0.198
_refine_diff_density_rms 0.054
_refine_ls_extinction_method none
_refine_ls_goodness_of_fit_ref 1.061
_refine_ls_hydrogen_treatment constr
_refine_ls_matrix_type full
_refine_ls_number_parameters 271
_refine_ls_number_reflns 7295
_refine_ls_number_restraints 0
_refine_ls_restrained_S_all 1.061
_refine_ls_R_factor_all 0.0645
_refine_ls_R_factor_gt 0.0468
_refine_ls_shift/su_max 0.000
_refine_ls_shift/su_mean 0.000
_refine_ls_structure_factor_coef Fsqd
_refine_ls_weighting_details 'calc w=1/[\s^2^(Fo^2^)+(0.0721P)^2^+0.1398P] where P=(Fo^2^+2Fc^2^)/3'
_refine_ls_weighting_scheme calc
_refine_ls_wR_factor_gt 0.1186
_refine_ls_wR_factor_ref 0.1279
_reflns_number_gt 5602
_reflns_number_total 7295
_reflns_threshold_expression >2sigma(I)
_cod_data_source_file jo060817wsi20060418_111255.cif
_cod_original_sg_symbol_H-M 'P 21/n'
_cod_database_code 4021853

loop_
_symmetry_equiv_pos_as_xyz
'x, y, z'
'-x+1/2, y+1/2, -z+1/2'
'-x, -y, -z'
'x-1/2, -y-1/2, z-1/2'

loop_
_atom_site_label
_atom_site_type_symbol
_atom_site_fract_x
_atom_site_fract_y
_atom_site_fract_z
_atom_site_U_iso_or_equiv
_atom_site_adp_type
_atom_site_occupancy
_atom_site_symmetry_multiplicity
_atom_site_calc_flag
_atom_site_refinement_flags
O1 O 0.53304(6) 0.77067(9) 0.14222(4) 0.01758(16) Uani 1 1 d .
O2 O 0.47262(6) 0.76434(9) 0.24597(4) 0.01652(15) Uani 1 1 d .
O3 O 0.38432(5) 0.45078(9) 0.05231(3) 0.01586(15) Uani 1 1 d .
O4 O 0.28894(5) 0.33501(9) 0.16440(3) 0.01572(15) Uani 1 1 d .
C1 C 0.45404(7) 0.51464(12) 0.17887(5) 0.01230(18) Uani 1 1 d .
H1A H 0.3961 0.5612 0.1545 0.015 Uiso 1 1 calc R
C2 C 0.51893(7) 0.66502(12) 0.19739(5) 0.01345(18) Uani 1 1 d .
H2A H 0.5838 0.6239 0.2142 0.016 Uiso 1 1 calc R
C3 C 0.46200(8) 0.90291(14) 0.14754(6) 0.0220(2) Uani 1 1 d .
H3A H 0.3972 0.8670 0.1302 0.026 Uiso 1 1 calc R
H3B H 0.4832 1.0059 0.1242 0.026 Uiso 1 1 calc R
C4 C 0.45957(9) 0.93078(13) 0.22031(6) 0.0234(2) Uani 1 1 d .
H4A H 0.5132 1.0066 0.2349 0.028 Uiso 1 1 calc R
H4B H 0.3960 0.9792 0.2338 0.028 Uiso 1 1 calc R
C5 C 0.32248(8) 0.38013(14) 0.00234(5) 0.0183(2) Uani 1 1 d .
H5A H 0.3631 0.3495 -0.0357 0.022 Uiso 1 1 calc R
H5B H 0.2747 0.4667 -0.0123 0.022 Uiso 1 1 calc R
C6 C 0.26701(8) 0.22442(13) 0.02504(5) 0.0182(2) Uani 1 1 d .
H6A H 0.3149 0.1442 0.0444 0.022 Uiso 1 1 calc R
H6B H 0.2372 0.1691 -0.0138 0.022 Uiso 1 1 calc R
C7 C 0.18592(8) 0.25594(14) 0.07504(5) 0.0178(2) Uani 1 1 d .
H7A H 0.1650 0.3752 0.0712 0.021 Uiso 1 1 calc R
H7B H 0.1288 0.1849 0.0629 0.021 Uiso 1 1 calc R
C8 C 0.21203(8) 0.22136(13) 0.14610(5) 0.0171(2) Uani 1 1 d .
H8A H 0.1541 0.2395 0.1740 0.021 Uiso 1 1 calc R
H8B H 0.2341 0.1031 0.1515 0.021 Uiso 1 1 calc R
C11 C 0.50717(7) 0.39875(12) 0.13183(5) 0.01309(18) Uani 1 1 d .
C12 C 0.59557(7) 0.32376(12) 0.15007(5) 0.01411(18) Uani 1 1 d .
H12A H 0.6212 0.3441 0.1928 0.017 Uiso 1 1 calc R
C13 C 0.64818(7) 0.21953(12) 0.10789(5) 0.01506(19) Uani 1 1 d .
C14 C 0.60763(8) 0.18932(13) 0.04635(5) 0.0167(2) Uani 1 1 d .
H14A H 0.6417 0.1186 0.0168 0.020 Uiso 1 1 calc R
C15 C 0.51859(8) 0.25986(13) 0.02691(5) 0.0166(2) Uani 1 1 d .
H15A H 0.4918 0.2352 -0.0151 0.020 Uiso 1 1 calc R
C16 C 0.46878(7) 0.36672(12) 0.06911(5) 0.01417(18) Uani 1 1 d .
C17 C 0.74624(8) 0.14461(13) 0.12823(5) 0.0179(2) Uani 1 1 d .
H17A H 0.7714 0.0787 0.0903 0.021 Uiso 1 1 calc R
C18 C 0.82118(8) 0.28196(14) 0.14399(6) 0.0224(2) Uani 1 1 d .
H18A H 0.8266 0.3585 0.1066 0.034 Uiso 1 1 calc R
H18B H 0.8851 0.2300 0.1531 0.034 Uiso 1 1 calc R
H18C H 0.8000 0.3456 0.1824 0.034 Uiso 1 1 calc R
C19 C 0.73659(9) 0.02265(16) 0.18580(7) 0.0280(3) Uani 1 1 d .
H19A H 0.6881 -0.0645 0.1749 0.042 Uiso 1 1 calc R
H19B H 0.7153 0.0849 0.2245 0.042 Uiso 1 1 calc R
H19C H 0.8002 -0.0306 0.1949 0.042 Uiso 1 1 calc R
C21 C 0.41425(7) 0.41652(12) 0.23641(5) 0.01234(18) Uani 1 1 d .
C22 C 0.45815(7) 0.40967(12) 0.29807(5) 0.01407(18) Uani 1 1 d .
H22A H 0.5172 0.4707 0.3055 0.017 Uiso 1 1 calc R
C23 C 0.41867(7) 0.31642(12) 0.34955(5) 0.01503(19) Uani 1 1 d .
C24 C 0.33126(8) 0.23078(12) 0.33802(5) 0.01566(19) Uani 1 1 d .
H24A H 0.3024 0.1683 0.3725 0.019 Uiso 1 1 calc R
C25 C 0.28518(7) 0.23484(12) 0.27685(5) 0.01518(19) Uani 1 1 d .
H25A H 0.2252 0.1763 0.2699 0.018 Uiso 1 1 calc R
C26 C 0.32730(7) 0.32476(12) 0.22623(5) 0.01314(18) Uani 1 1 d .
C27 C 0.47500(8) 0.30335(13) 0.41381(5) 0.0181(2) Uani 1 1 d .
H27A H 0.5157 0.4078 0.4186 0.022 Uiso 1 1 calc R
C28 C 0.54501(9) 0.15273(17) 0.41153(6) 0.0288(3) Uani 1 1 d .
H28A H 0.5868 0.1623 0.3730 0.043 Uiso 1 1 calc R
H28B H 0.5070 0.0479 0.4089 0.043 Uiso 1 1 calc R
H28C H 0.5861 0.1515 0.4512 0.043 Uiso 1 1 calc R
C29 C 0.40925(9) 0.29135(16) 0.47359(5) 0.0256(2) Uani 1 1 d .
H29A H 0.3649 0.3887 0.4745 0.038 Uiso 1 1 calc R
H29B H 0.4500 0.2905 0.5134 0.038 Uiso 1 1 calc R
H29C H 0.3707 0.1871 0.4713 0.038 Uiso 1 1 calc R

loop_
_atom_site_aniso_label
_atom_site_aniso_U_11
_atom_site_aniso_U_22
_atom_site_aniso_U_33
_atom_site_aniso_U_23
_atom_site_aniso_U_13
_atom_site_aniso_U_12
O1 0.0217(4) 0.0142(3) 0.0169(3) 0.0018(3) 0.0047(3) -0.0023(3)
O2 0.0214(4) 0.0127(3) 0.0156(3) -0.0016(3) 0.0040(3) 0.0009(3)
O3 0.0160(3) 0.0166(3) 0.0149(3) 0.0008(3) -0.0024(3) 0.0008(3)
O4 0.0160(3) 0.0176(3) 0.0136(3) 0.0010(3) -0.0021(3) -0.0051(3)
C1 0.0128(4) 0.0113(4) 0.0128(4) 0.0002(3) 0.0008(3) -0.0006(3)
C2 0.0148(4) 0.0122(4) 0.0134(4) -0.0004(3) 0.0017(3) -0.0003(3)
C3 0.0232(5) 0.0165(5) 0.0263(6) 0.0060(4) 0.0021(4) 0.0011(4)
C4 0.0292(6) 0.0120(4) 0.0293(6) 0.0006(4) 0.0081(5) 0.0018(4)
C5 0.0191(5) 0.0222(5) 0.0136(4) 0.0013(4) -0.0034(4) -0.0011(4)
C6 0.0185(5) 0.0186(5) 0.0173(5) -0.0034(4) -0.0010(4) -0.0002(4)
C7 0.0152(5) 0.0198(5) 0.0182(5) -0.0023(4) -0.0025(4) -0.0014(4)
C8 0.0159(5) 0.0183(5) 0.0172(5) -0.0017(4) -0.0005(4) -0.0049(4)
C11 0.0149(4) 0.0116(4) 0.0128(4) 0.0000(3) 0.0025(3) -0.0015(3)
C12 0.0147(4) 0.0144(4) 0.0132(4) -0.0010(3) 0.0005(3) -0.0009(3)
C13 0.0150(4) 0.0131(4) 0.0170(5) 0.0005(3) 0.0018(4) -0.0001(3)
C14 0.0192(5) 0.0162(4) 0.0149(4) -0.0024(4) 0.0034(4) 0.0006(4)
C15 0.0200(5) 0.0170(4) 0.0127(4) -0.0010(4) 0.0007(4) -0.0016(4)
C16 0.0151(4) 0.0135(4) 0.0140(4) 0.0019(3) 0.0007(3) -0.0011(3)
C17 0.0160(5) 0.0174(5) 0.0203(5) -0.0027(4) 0.0007(4) 0.0019(4)
C18 0.0168(5) 0.0226(5) 0.0278(6) -0.0005(4) -0.0003(4) -0.0009(4)
C19 0.0191(5) 0.0256(6) 0.0391(7) 0.0124(5) -0.0027(5) 0.0011(4)
C21 0.0128(4) 0.0111(4) 0.0131(4) -0.0009(3) 0.0024(3) 0.0010(3)
C22 0.0132(4) 0.0136(4) 0.0154(4) -0.0006(3) -0.0002(3) 0.0004(3)
C23 0.0160(5) 0.0135(4) 0.0156(4) 0.0002(3) 0.0007(4) 0.0019(3)
C24 0.0177(5) 0.0145(4) 0.0148(4) 0.0021(3) 0.0026(4) -0.0003(4)
C25 0.0146(4) 0.0136(4) 0.0174(5) 0.0008(4) 0.0014(4) -0.0015(3)
C26 0.0139(4) 0.0119(4) 0.0136(4) -0.0011(3) 0.0005(3) 0.0004(3)
C27 0.0209(5) 0.0192(5) 0.0142(5) 0.0007(4) -0.0012(4) -0.0010(4)
C28 0.0279(6) 0.0338(6) 0.0246(6) 0.0003(5) -0.0073(5) 0.0111(5)
C29 0.0314(6) 0.0310(6) 0.0144(5) 0.0016(4) 0.0008(4) 0.0007(5)

loop_
_atom_type_symbol
_atom_type_description
_atom_type_scat_dispersion_real
_atom_type_scat_dispersion_imag
_atom_type_scat_source
C C 0.0033 0.0016 'International Tables Vol C Tables 4.2.6.8 and 6.1.1.4'
H H 0.0000 0.0000 'International Tables Vol C Tables 4.2.6.8 and 6.1.1.4'
O O 0.0106 0.0060 'International Tables Vol C Tables 4.2.6.8 and 6.1.1.4'

loop_
_geom_angle_atom_site_label_1
_geom_angle_atom_site_label_2
_geom_angle_atom_site_label_3
_geom_angle
C2 O1 C3 105.83(8)
C2 O2 C4 107.96(8)
C16 O3 C5 118.36(8)
C26 O4 C8 118.49(8)
C21 C1 C11 111.06(8)
C21 C1 C2 114.76(8)
C11 C1 C2 110.40(8)
O1 C2 O2 107.14(8)
O1 C2 C1 110.25(8)
O2 C2 C1 110.11(8)
O1 C3 C4 101.86(9)
O2 C4 C3 102.92(8)
O3 C5 C6 112.95(8)
C5 C6 C7 115.83(9)
C8 C7 C6 116.48(9)
O4 C8 C7 107.46(8)
C12 C11 C16 118.73(9)
C12 C11 C1 120.43(8)
C16 C11 C1 120.84(9)
C11 C12 C13 122.43(9)
C14 C13 C12 117.31(9)
C14 C13 C17 121.40(9)
C12 C13 C17 121.28(9)
C13 C14 C15 121.77(9)
C14 C15 C16 119.89(9)
O3 C16 C15 123.72(9)
O3 C16 C11 116.39(9)
C15 C16 C11 119.83(9)
C13 C17 C18 111.42(9)
C13 C17 C19 111.99(9)
C18 C17 C19 110.60(9)
C22 C21 C26 117.89(9)
C22 C21 C1 124.73(9)
C26 C21 C1 117.38(8)
C21 C22 C23 122.52(9)
C24 C23 C22 117.86(9)
C24 C23 C27 122.54(9)
C22 C23 C27 119.49(9)
C23 C24 C25 121.18(9)
C26 C25 C24 119.71(9)
O4 C26 C25 124.37(9)
O4 C26 C21 114.83(8)
C25 C26 C21 120.79(9)
C23 C27 C29 113.66(9)
C23 C27 C28 109.66(9)
C29 C27 C28 110.40(9)

loop_
_geom_bond_atom_site_label_1
_geom_bond_atom_site_label_2
_geom_bond_distance
O1 C2 1.4196(12)
O1 C3 1.4318(13)
O2 C2 1.4213(12)
O2 C4 1.4295(13)
O3 C16 1.3704(12)
O3 C5 1.4310(12)
O4 C26 1.3648(12)
O4 C8 1.4285(12)
C1 C21 1.5160(13)
C1 C11 1.5198(13)
C1 C2 1.5289(13)
C3 C4 1.5051(17)
C5 C6 1.5224(15)
C6 C7 1.5356(15)
C7 C8 1.5168(15)
C11 C12 1.3907(14)
C11 C16 1.4024(13)
C12 C13 1.3984(14)
C13 C14 1.3890(14)
C13 C17 1.5164(14)
C14 C15 1.3901(15)
C15 C16 1.3917(14)
C17 C18 1.5245(15)
C17 C19 1.5298(16)
C21 C22 1.3903(13)
C21 C26 1.4040(13)
C22 C23 1.3989(14)
C23 C24 1.3891(14)
C23 C27 1.5176(14)
C24 C25 1.3932(14)
C25 C26 1.3868(14)
C27 C29 1.5277(16)
C27 C28 1.5292(16)

loop_
_cod_related_entry_id
_cod_related_entry_database
_cod_related_entry_code
1 ChemSpider 10025406
